data_7127150
loop_
_publ_author_name
'Wu, Ting'
'Jiang, Shenlong'
'Samanta, Pabitra Narayan'
'Xie, Yangbin'
'Li, Jipeng'
'Wang, Xiaoling'
'Devashis, Majumdar'
'Gu, Xiangwei'
'Wang, Yusong'
'Huang, Wei'
'Zhang, Qun'
'Leszczynski, Jerzy'
'Wu, Dayu'

_publ_section_title
;
 Negative thermal quenching of photoluminescence in a copper-organic
 framework emitter.
;
_journal_issue 80
_journal_name_full 'Chemical communications (Cambridge, England)'
_journal_page_first 12057
_journal_page_last 12060
_journal_paper_doi 10.1039/d0cc04788k
_journal_volume 56
_journal_year 2020
_chemical_formula_sum 'C5 H6 Cu2 I2 N2'
_chemical_formula_weight 475.00
_space_group_crystal_system monoclinic
_space_group_IT_number 14
_space_group_name_Hall '-P 2yn'
_space_group_name_H-M_alt 'P 1 21/n 1'
_atom_sites_solution_hydrogens geom
_audit_creation_method SHELXL-2014/6
_audit_update_record
;
2020-05-09 deposited with the CCDC.	2020-09-01 downloaded from the CCDC.
;
_cell_angle_alpha 90
_cell_angle_beta 90.451(3)
_cell_angle_gamma 90
_cell_formula_units_Z 4
_cell_length_a 11.4918(4)
_cell_length_b 4.23200(10)
_cell_length_c 19.5567(7)
_cell_measurement_reflns_used 4556
_cell_measurement_temperature 140(2)
_cell_measurement_theta_max 29.6890
_cell_measurement_theta_min 2.0700
_cell_volume 951.08(5)
_computing_cell_refinement 'Bruker XSCANS'
_computing_data_collection 'Bruker XSCANS'
_computing_data_reduction 'Bruker SHELXTL'
_computing_molecular_graphics 'Bruker SHELXTL'
_computing_publication_material 'Bruker SHELXTL'
_computing_structure_refinement 'SHELXL-2014/6 (Sheldrick, 2014)'
_computing_structure_solution 'Bruker SHELXTL'
_diffrn_ambient_temperature 140(2)
_diffrn_measured_fraction_theta_full 0.973
_diffrn_measured_fraction_theta_max 1.000
_diffrn_measurement_device_type HyPix
_diffrn_radiation_type MoK\a
_diffrn_radiation_wavelength 0.71073
_diffrn_reflns_av_R_equivalents 0.0456
_diffrn_reflns_av_unetI/netI 0.0408
_diffrn_reflns_Laue_measured_fraction_full 0.973
_diffrn_reflns_Laue_measured_fraction_max 1.000
_diffrn_reflns_limit_h_max 13
_diffrn_reflns_limit_h_min -13
_diffrn_reflns_limit_k_max 4
_diffrn_reflns_limit_k_min -5
_diffrn_reflns_limit_l_max 21
_diffrn_reflns_limit_l_min -23
_diffrn_reflns_number 6611
_diffrn_reflns_point_group_measured_fraction_full 0.973
_diffrn_reflns_point_group_measured_fraction_max 1.000
_diffrn_reflns_theta_full 25.242
_diffrn_reflns_theta_max 25.000
_diffrn_reflns_theta_min 2.048
_diffrn_source 'Rotating-anode X-ray tube'
_exptl_absorpt_coefficient_mu 10.902
_exptl_absorpt_correction_T_max 1.00000
_exptl_absorpt_correction_T_min 0.03404
_exptl_absorpt_correction_type multi-scan
_exptl_absorpt_process_details
;
CrysAlisPro 1.171.40.14a (Rigaku Oxford Diffraction, 2018)
Empirical absorption correction using spherical harmonics,
 implemented in SCALE3 ABSPACK scaling algorithm.
;
_exptl_crystal_colour brown
_exptl_crystal_density_diffrn 3.317
_exptl_crystal_description needle
_exptl_crystal_F_000 856
_exptl_crystal_size_max 0.32
_exptl_crystal_size_mid 0.15
_exptl_crystal_size_min 0.12
_refine_diff_density_max 1.139
_refine_diff_density_min -1.161
_refine_diff_density_rms 0.245
_refine_ls_extinction_method none
_refine_ls_goodness_of_fit_ref 1.080
_refine_ls_hydrogen_treatment constr
_refine_ls_matrix_type full
_refine_ls_number_parameters 100
_refine_ls_number_reflns 1666
_refine_ls_number_restraints 0
_refine_ls_restrained_S_all 1.080
_refine_ls_R_factor_all 0.0389
_refine_ls_R_factor_gt 0.0363
_refine_ls_shift/su_max 0.001
_refine_ls_shift/su_mean 0.000
_refine_ls_structure_factor_coef Fsqd
_refine_ls_weighting_details 'w=1/[\s^2^(Fo^2^)+(0.0497P)^2^+2.1994P] where P=(Fo^2^+2Fc^2^)/3'
_refine_ls_weighting_scheme calc
_refine_ls_wR_factor_gt 0.0911
_refine_ls_wR_factor_ref 0.0927
_reflns_Friedel_coverage 0.000
_reflns_number_gt 1505
_reflns_number_total 1666
_reflns_threshold_expression 'I > 2\s(I)'
_cod_data_source_file d0cc04788k3.cif
_cod_data_source_block 140k
_cod_depositor_comments 'Adding full bibliography for 7127147--7127150.cif.'
_cod_original_sg_symbol_H-M 'P 21/n'
_cod_database_code 7127150
_shelx_space_group_comment
;
The symmetry employed for this shelxl refinement is uniquely defined
by the following loop, which should always be used as a source of
symmetry information in preference to the above space-group names.
They are only intended as comments.
;
_shelxl_version_number 2014/6

loop_
_space_group_symop_operation_xyz
'x, y, z'
'-x+1/2, y+1/2, -z+1/2'
'-x, -y, -z'
'x-1/2, -y-1/2, z-1/2'

loop_
_atom_site_label
_atom_site_type_symbol
_atom_site_fract_x
_atom_site_fract_y
_atom_site_fract_z
_atom_site_U_iso_or_equiv
_atom_site_adp_type
_atom_site_occupancy
_atom_site_site_symmetry_order
_atom_site_calc_flag
_atom_site_refinement_flags_posn
_atom_site_refinement_flags_adp
_atom_site_refinement_flags_occupancy
_atom_site_disorder_assembly
_atom_site_disorder_group
Cu1 Cu 0.67426(8) 0.13874(18) 0.20856(4) 0.0315(3) Uani 1 1 d . . . . .
Cu2 Cu 0.54561(7) -0.34984(16) 0.13941(4) 0.0269(2) Uani 1 1 d . . . . .
I1 I 0.63766(4) 0.14082(8) 0.07812(2) 0.02088(17) Uani 1 1 d . . . . .
I2 I 0.59166(3) -0.36152(8) 0.27618(2) 0.01959(17) Uani 1 1 d . . . . .
C3 C 0.1800(5) -0.3740(12) 0.1473(3) 0.0212(13) Uani 1 1 d . . . . .
H3A H 0.1073 -0.3237 0.1647 0.025 Uiso 1 1 calc R U . . .
C2 C 0.2850(5) -0.2710(14) 0.1709(3) 0.0215(12) Uani 1 1 d . . . . .
H2A H 0.2963 -0.1334 0.2074 0.026 Uiso 1 1 calc R U . . .
C1 C 0.3200(5) -0.5806(13) 0.0860(3) 0.0208(12) Uani 1 1 d . . . . .
H1A H 0.3576 -0.7005 0.0530 0.025 Uiso 1 1 calc R U . . .
C4 C 0.1172(5) -0.7382(14) 0.0510(3) 0.0219(12) Uani 1 1 d . . . . .
H4A H 0.0599 -0.8330 0.0808 0.026 Uiso 1 1 calc R U . . .
H4B H 0.1560 -0.9074 0.0267 0.026 Uiso 1 1 calc R U . . .
C5 C 0.0559(5) -0.5276(14) 0.0000(3) 0.0211(12) Uani 1 1 d . . . . .
H5A H 0.1005 -0.4310 -0.0336 0.025 Uiso 1 1 calc R U . . .
N1 N 0.3740(4) -0.4057(11) 0.1312(3) 0.0210(11) Uani 1 1 d . . . . .
N2 N 0.2030(4) -0.5673(11) 0.0927(2) 0.0180(10) Uani 1 1 d . . . . .

loop_
_atom_site_aniso_label
_atom_site_aniso_U_11
_atom_site_aniso_U_22
_atom_site_aniso_U_33
_atom_site_aniso_U_23
_atom_site_aniso_U_13
_atom_site_aniso_U_12
Cu1 0.0325(5) 0.0347(5) 0.0273(5) -0.0010(3) 0.0069(4) -0.0010(3)
Cu2 0.0187(4) 0.0278(5) 0.0341(5) -0.0031(3) 0.0029(4) -0.0048(3)
I1 0.0232(3) 0.0177(3) 0.0219(3) -0.00198(13) 0.00521(18) -0.00188(13)
I2 0.0189(3) 0.0188(3) 0.0212(3) -0.00050(12) 0.00479(18) -0.00073(12)
C3 0.016(3) 0.025(3) 0.023(3) 0.001(2) 0.006(3) 0.003(2)
C2 0.023(3) 0.017(3) 0.024(3) -0.005(2) 0.007(3) 0.001(2)
C1 0.021(3) 0.021(3) 0.020(3) -0.004(2) 0.002(2) -0.004(2)
C4 0.013(3) 0.020(3) 0.032(3) 0.000(3) -0.004(2) -0.001(2)
C5 0.023(3) 0.018(3) 0.022(3) 0.000(2) 0.000(3) -0.006(2)
N1 0.014(3) 0.025(3) 0.024(3) 0.005(2) 0.002(2) -0.0006(19)
N2 0.016(2) 0.015(2) 0.023(2) 0.0021(19) -0.006(2) 0.0010(18)

loop_
_atom_type_symbol
_atom_type_description
_atom_type_scat_dispersion_real
_atom_type_scat_dispersion_imag
_atom_type_scat_source
C C 0.0033 0.0016 'International Tables Vol C Tables 4.2.6.8 and 6.1.1.4'
H H 0.0000 0.0000 'International Tables Vol C Tables 4.2.6.8 and 6.1.1.4'
N N 0.0061 0.0033 'International Tables Vol C Tables 4.2.6.8 and 6.1.1.4'
Cu Cu 0.3201 1.2651 'International Tables Vol C Tables 4.2.6.8 and 6.1.1.4'
I I -0.4742 1.8119 'International Tables Vol C Tables 4.2.6.8 and 6.1.1.4'

loop_
_geom_angle_atom_site_label_1
_geom_angle_atom_site_label_2
_geom_angle_atom_site_label_3
_geom_angle
_geom_angle_site_symmetry_1
_geom_angle_site_symmetry_3
_geom_angle_publ_flag
I1 Cu1 I2 115.49(3) . 1_565 ?
I1 Cu1 I2 115.82(3) . . ?
I2 Cu1 I2 104.65(3) 1_565 . ?
I1 Cu1 I2 105.26(3) . 2_655 ?
I2 Cu1 I2 107.61(3) 1_565 2_655 ?
I2 Cu1 I2 107.56(3) . 2_655 ?
I1 Cu1 Cu2 57.20(3) . . ?
I2 Cu1 Cu2 128.23(4) 1_565 . ?
I2 Cu1 Cu2 58.65(2) . . ?
I2 Cu1 Cu2 124.01(3) 2_655 . ?
I1 Cu1 Cu2 57.75(3) . 1_565 ?
I2 Cu1 Cu2 57.75(2) 1_565 1_565 ?
I2 Cu1 Cu2 129.07(4) . 1_565 ?
I2 Cu1 Cu2 123.13(3) 2_655 1_565 ?
Cu2 Cu1 Cu2 93.34(4) . 1_565 ?
N1 Cu2 I1 117.36(14) . . ?
N1 Cu2 I1 105.18(14) . 1_545 ?
I1 Cu2 I1 105.63(3) . 1_545 ?
N1 Cu2 I2 105.16(14) . . ?
I1 Cu2 I2 112.77(3) . . ?
I1 Cu2 I2 110.45(3) 1_545 . ?
N1 Cu2 Cu1 128.96(15) . . ?
I1 Cu2 Cu1 55.80(2) . . ?
I1 Cu2 Cu1 125.74(4) 1_545 . ?
I2 Cu2 Cu1 57.01(3) . . ?
N1 Cu2 Cu1 116.30(14) . 1_545 ?
I1 Cu2 Cu1 126.07(4) . 1_545 ?
I1 Cu2 Cu1 54.35(2) 1_545 1_545 ?
I2 Cu2 Cu1 56.11(2) . 1_545 ?
Cu1 Cu2 Cu1 93.34(4) . 1_545 ?
Cu1 I1 Cu2 67.00(3) . . ?
Cu1 I1 Cu2 67.90(3) . 1_565 ?
Cu2 I1 Cu2 105.63(3) . 1_565 ?
Cu1 I2 Cu1 104.65(3) 1_545 . ?
Cu1 I2 Cu1 72.42(3) 1_545 2_645 ?
Cu1 I2 Cu1 72.40(3) . 2_645 ?
Cu1 I2 Cu2 66.13(3) 1_545 . ?
Cu1 I2 Cu2 64.33(3) . . ?
Cu1 I2 Cu2 107.09(3) 2_645 . ?
C2 C3 N2 106.2(5) . . ?
C2 C3 H3A 126.9 . . ?
N2 C3 H3A 126.9 . . ?
C3 C2 N1 109.2(5) . . ?
C3 C2 H2A 125.4 . . ?
N1 C2 H2A 125.4 . . ?
N1 C1 N2 112.2(5) . . ?
N1 C1 H1A 123.9 . . ?
N2 C1 H1A 123.9 . . ?
N2 C4 C5 112.6(5) . . ?
N2 C4 H4A 109.1 . . ?
C5 C4 H4A 109.1 . . ?
N2 C4 H4B 109.1 . . ?
C5 C4 H4B 109.1 . . ?
H4A C4 H4B 107.8 . . ?
C5 C5 C4 124.0(7) 3_545 . ?
C5 C5 H5A 118.0 3_545 . ?
C4 C5 H5A 118.0 . . ?
C1 N1 C2 105.0(5) . . ?
C1 N1 Cu2 125.9(4) . . ?
C2 N1 Cu2 129.1(4) . . ?
C1 N2 C3 107.3(5) . . ?
C1 N2 C4 126.2(5) . . ?
C3 N2 C4 126.5(5) . . ?

loop_
_geom_bond_atom_site_label_1
_geom_bond_atom_site_label_2
_geom_bond_distance
_geom_bond_site_symmetry_2
_geom_bond_publ_flag
Cu1 I1 2.5821(9) . ?
Cu1 I2 2.6725(8) 1_565 ?
Cu1 I2 2.6743(8) . ?
Cu1 I2 2.7042(11) 2_655 ?
Cu1 Cu2 2.8737(12) . ?
Cu1 Cu2 2.9440(12) 1_565 ?
Cu2 N1 1.992(5) . ?
Cu2 I1 2.6244(8) . ?
Cu2 I1 2.6874(8) 1_545 ?
Cu2 I2 2.7229(9) . ?
Cu2 Cu1 2.9440(12) 1_545 ?
I1 Cu2 2.6874(8) 1_565 ?
I2 Cu1 2.6726(8) 1_545 ?
I2 Cu1 2.7042(11) 2_645 ?
C3 C2 1.360(9) . ?
C3 N2 1.373(7) . ?
C3 H3A 0.9300 . ?
C2 N1 1.409(7) . ?
C2 H2A 0.9300 . ?
C1 N1 1.307(8) . ?
C1 N2 1.353(7) . ?
C1 H1A 0.9300 . ?
C4 N2 1.465(8) . ?
C4 C5 1.508(9) . ?
C4 H4A 0.9700 . ?
C4 H4B 0.9700 . ?
C5 C5 1.306(12) 3_545 ?
C5 H5A 0.9300 . ?
